data_4505161
loop_
_publ_author_name
'Kaftory, Menahem'
'Botoshansky, Mark'
'Sheinin, Yana'

_publ_section_title
;
 Dimormorphism and Cocrystal Formation of 3-(Chloroacetamido)pyrazole
;
_journal_issue 6
_journal_name_full 'Crystal Growth &amp; Design'
_journal_page_first 2242
_journal_paper_doi 10.1021/cg0501229
_journal_volume 5
_journal_year 2005
_chemical_formula_moiety 'C5 H6 Cl N3 O'
_chemical_formula_sum 'C5 H6 Cl N3 O'
_chemical_formula_weight 159.58
_chemical_name_common Yana-370
_chemical_name_systematic
; 
 ? 
;
_space_group_IT_number 88
_symmetry_cell_setting tetragonal
_symmetry_space_group_name_Hall '-I 4ad'
_symmetry_space_group_name_H-M 'I 41/a :2'
_atom_sites_solution_hydrogens geom
_atom_sites_solution_primary direct
_atom_sites_solution_secondary difmap
_audit_creation_method SHELXL-97
_cell_angle_alpha 90.00
_cell_angle_beta 90.00
_cell_angle_gamma 90.00
_cell_formula_units_Z 16
_cell_length_a 23.830(5)
_cell_length_b 23.830(5)
_cell_length_c 5.196(1)
_cell_measurement_reflns_used 10380
_cell_measurement_temperature 293(2)
_cell_measurement_theta_max 25.98
_cell_measurement_theta_min 1.71
_cell_volume 2950.6(10)
_computing_cell_refinement 'DENZO SMN (Otwinowski & Minor 1997)'
_computing_data_collection 'Collect (Nonius, 2001)'
_computing_data_reduction 'DENZO SMN (Otwinowski & Minor 1997)'
_computing_molecular_graphics 'Ortep-3 for Windows (Farrugia, 1997)'
_computing_structure_refinement 'SHELXL-97 (Sheldrick, 1997)'
_computing_structure_solution 'SHELXS-97 (Sheldrick, 1997)'
_diffrn_ambient_temperature 293(2)
_diffrn_measured_fraction_theta_full 0.99
_diffrn_measured_fraction_theta_max 0.99
_diffrn_measurement_device_type 'Nonius KappaCCD'
_diffrn_measurement_method 'phi- and omega scans'
_diffrn_radiation_monochromator graphite
_diffrn_radiation_source 'fine-focus sealed tube'
_diffrn_radiation_type MoK\a
_diffrn_radiation_wavelength 0.71073
_diffrn_reflns_av_R_equivalents 0.10
_diffrn_reflns_av_sigmaI/netI 0.1130
_diffrn_reflns_limit_h_max 26
_diffrn_reflns_limit_h_min -28
_diffrn_reflns_limit_k_max 25
_diffrn_reflns_limit_k_min -28
_diffrn_reflns_limit_l_max 5
_diffrn_reflns_limit_l_min -5
_diffrn_reflns_number 9799
_diffrn_reflns_theta_full 25.05
_diffrn_reflns_theta_max 25.05
_diffrn_reflns_theta_min 2.42
_diffrn_standards_number none
_exptl_absorpt_coefficient_mu 0.450
_exptl_absorpt_correction_type none
_exptl_absorpt_process_details none
_exptl_crystal_colour colorless
_exptl_crystal_density_diffrn 1.437
_exptl_crystal_density_method 'not measured'
_exptl_crystal_description plate
_exptl_crystal_F_000 1312
_exptl_crystal_size_max 0.60
_exptl_crystal_size_mid 0.06
_exptl_crystal_size_min 0.06
_refine_diff_density_max 0.279
_refine_diff_density_min -0.287
_refine_diff_density_rms 0.045
_refine_ls_extinction_coef 0.0051(9)
_refine_ls_extinction_expression Fc^*^=kFc[1+0.001xFc^2^\l^3^/sin(2\q)]^-1/4^
_refine_ls_extinction_method SHELXL
_refine_ls_goodness_of_fit_ref 0.810
_refine_ls_hydrogen_treatment constr
_refine_ls_matrix_type full
_refine_ls_number_parameters 92
_refine_ls_number_reflns 1280
_refine_ls_number_restraints 0
_refine_ls_restrained_S_all 0.810
_refine_ls_R_factor_all 0.1481
_refine_ls_R_factor_gt 0.0488
_refine_ls_shift/su_max 0.000
_refine_ls_shift/su_mean 0.000
_refine_ls_structure_factor_coef Fsqd
_refine_ls_weighting_details 'calc w=1/[\s^2^(Fo^2^)+(0.0805P)^2^+0.0000P] where P=(Fo^2^+2Fc^2^)/3'
_refine_ls_weighting_scheme calc
_refine_ls_wR_factor_gt 0.1140
_refine_ls_wR_factor_ref 0.1465
_reflns_number_gt 546
_reflns_number_total 1253
_reflns_threshold_expression >2sigma(I)
_cod_data_source_file cg0501229si20050621_074755.cif
_cod_data_source_block yan370(2)
_cod_depositor_comments
;
The following automatic conversions were performed:

'_symmetry_cell_setting' value 'Tetragonal' changed to 'tetragonal'
according to /home/saulius/struct/CIF-dictionaries/cif_core.dic
dictionary named 'cif_core.dic' version 2.4.1 from 2010-06-29.

Automatic conversion script
Id: cif_fix_values 1715 2011-07-08 13:25:40Z adriana 
;
_cod_original_sg_symbol_H-M 'I 41/a'
_cod_database_code 4505161

loop_
_symmetry_equiv_pos_as_xyz
'x, y, z'
'-x, -y+1/2, z'
'-y+3/4, x+1/4, z+1/4'
'y+1/4, -x+1/4, z+1/4'
'x+1/2, y+1/2, z+1/2'
'-x+1/2, -y+1, z+1/2'
'-y+5/4, x+3/4, z+3/4'
'y+3/4, -x+3/4, z+3/4'
'-x, -y, -z'
'x, y-1/2, -z'
'y-3/4, -x-1/4, -z-1/4'
'-y-1/4, x-1/4, -z-1/4'
'-x+1/2, -y+1/2, -z+1/2'
'x+1/2, y, -z+1/2'
'y-1/4, -x+1/4, -z+1/4'
'-y+1/4, x+1/4, -z+1/4'

loop_
_atom_site_label
_atom_site_type_symbol
_atom_site_fract_x
_atom_site_fract_y
_atom_site_fract_z
_atom_site_U_iso_or_equiv
_atom_site_adp_type
_atom_site_occupancy
_atom_site_symmetry_multiplicity
_atom_site_calc_flag
_atom_site_refinement_flags
Cl1 Cl 0.50601(6) 0.17328(5) 0.6632(2) 0.0988(7) Uani 1 1 d .
O1 O 0.41498(14) 0.09464(13) 0.5505(6) 0.0966(12) Uani 1 1 d .
N1 N 0.39057(16) -0.07601(15) 0.0793(7) 0.0788(12) Uani 1 1 d .
H1N H 0.3859 -0.1047 -0.0189 0.095 Uiso 1 1 calc R
N2 N 0.43367(15) -0.03970(15) 0.0575(6) 0.0678(10) Uani 1 1 d .
N3 N 0.46330(13) 0.04117(14) 0.2712(5) 0.0591(10) Uani 1 1 d .
H3N H 0.4941 0.0388 0.1859 0.071 Uiso 1 1 calc R
C1 C 0.42451(17) -0.00264(17) 0.2421(7) 0.0557(11) Uani 1 1 d .
C2 C 0.3765(2) -0.0151(2) 0.3811(8) 0.0751(14) Uani 1 1 d .
H2 H 0.3613 0.0044 0.5198 0.090 Uiso 1 1 calc R
C3 C 0.3567(2) -0.0625(2) 0.2674(10) 0.0802(14) Uani 1 1 d .
H3 H 0.3245 -0.0820 0.3152 0.096 Uiso 1 1 calc R
C4 C 0.4564(2) 0.08651(17) 0.4210(8) 0.0611(11) Uani 1 1 d .
C5 C 0.50560(19) 0.12621(16) 0.4076(7) 0.0676(12) Uani 1 1 d .
H5A H 0.5041 0.1469 0.2470 0.081 Uiso 1 1 calc R
H5B H 0.5402 0.1047 0.4092 0.081 Uiso 1 1 calc R

loop_
_atom_site_aniso_label
_atom_site_aniso_U_11
_atom_site_aniso_U_22
_atom_site_aniso_U_33
_atom_site_aniso_U_23
_atom_site_aniso_U_13
_atom_site_aniso_U_12
Cl1 0.1428(14) 0.0745(10) 0.0790(9) -0.0296(6) 0.0002(7) -0.0085(8)
O1 0.081(2) 0.083(2) 0.126(3) -0.039(2) 0.045(2) -0.0008(19)
N1 0.072(3) 0.071(3) 0.094(3) -0.023(2) 0.006(2) -0.019(2)
N2 0.066(3) 0.062(2) 0.076(2) -0.0217(19) 0.0085(19) -0.011(2)
N3 0.056(2) 0.058(2) 0.064(2) -0.0154(17) 0.0138(16) -0.0023(19)
C1 0.057(3) 0.052(3) 0.058(2) -0.002(2) 0.004(2) 0.001(2)
C2 0.078(4) 0.069(3) 0.078(3) -0.010(2) 0.023(3) -0.008(3)
C3 0.068(3) 0.073(4) 0.100(4) 0.001(3) 0.018(3) -0.011(3)
C4 0.070(3) 0.050(3) 0.063(2) -0.014(2) 0.002(2) 0.008(2)
C5 0.083(3) 0.047(3) 0.073(3) -0.022(2) 0.010(2) 0.000(3)

loop_
_atom_type_symbol
_atom_type_description
_atom_type_scat_dispersion_real
_atom_type_scat_dispersion_imag
_atom_type_scat_source
C C 0.0033 0.0016 'International Tables Vol C Tables 4.2.6.8 and 6.1.1.4'
H H 0.0000 0.0000 'International Tables Vol C Tables 4.2.6.8 and 6.1.1.4'
N N 0.0061 0.0033 'International Tables Vol C Tables 4.2.6.8 and 6.1.1.4'
Cl Cl 0.1484 0.1585 'International Tables Vol C Tables 4.2.6.8 and 6.1.1.4'
O O 0.0106 0.0060 'International Tables Vol C Tables 4.2.6.8 and 6.1.1.4'

loop_
_geom_angle_atom_site_label_1
_geom_angle_atom_site_label_2
_geom_angle_atom_site_label_3
_geom_angle
C3 N1 N2 112.1(4)
C3 N1 H1N 124.0
N2 N1 H1N 124.0
C1 N2 N1 104.0(3)
C4 N3 C1 125.5(4)
C4 N3 H3N 117.2
C1 N3 H3N 117.2
N2 C1 C2 111.8(4)
N2 C1 N3 117.8(4)
C2 C1 N3 130.4(4)
C3 C2 C1 103.8(4)
C3 C2 H2 128.1
C1 C2 H2 128.1
N1 C3 C2 108.3(4)
N1 C3 H3 125.8
C2 C3 H3 125.8
O1 C4 N3 123.5(4)
O1 C4 C5 124.0(4)
N3 C4 C5 112.5(4)
C4 C5 Cl1 111.9(3)
C4 C5 H5A 109.2
Cl1 C5 H5A 109.2
C4 C5 H5B 109.2
Cl1 C5 H5B 109.2
H5A C5 H5B 107.9

loop_
_geom_bond_atom_site_label_1
_geom_bond_atom_site_label_2
_geom_bond_distance
Cl1 C5 1.738(3)
O1 C4 1.209(5)
N1 C3 1.308(5)
N1 N2 1.348(4)
N1 H1N 0.8600
N2 C1 1.322(5)
N3 C4 1.342(4)
N3 C1 1.402(5)
N3 H3N 0.8600
C1 C2 1.386(5)
C2 C3 1.359(6)
C2 H2 0.9300
C3 H3 0.9300
C4 C5 1.509(6)
C5 H5A 0.9700
C5 H5B 0.9700

loop_
_geom_torsion_atom_site_label_1
_geom_torsion_atom_site_label_2
_geom_torsion_atom_site_label_3
_geom_torsion_atom_site_label_4
_geom_torsion
C3 N1 N2 C1 -0.3(5)
N1 N2 C1 C2 0.3(5)
N1 N2 C1 N3 179.4(3)
C4 N3 C1 N2 169.6(4)
C4 N3 C1 C2 -11.6(7)
N2 C1 C2 C3 -0.2(5)
N3 C1 C2 C3 -179.1(4)
N2 N1 C3 C2 0.2(6)
C1 C2 C3 N1 0.0(5)
C1 N3 C4 O1 0.2(6)
C1 N3 C4 C5 -179.3(3)
O1 C4 C5 Cl1 17.6(6)
N3 C4 C5 Cl1 -162.9(3)
